data_4036271
loop_
_publ_author_name
'Sharma, Shikha'
'Rajale, Trideep'
'Unruh, Daniel K.'
'Birney, David M.'

_publ_section_title
;
 Competitive Pseudopericyclic [3,3]- and [3,5]-Sigmatropic Rearrangements
 of Trichloroacetimidates.
;
_journal_issue 23
_journal_name_full 'The Journal of organic chemistry'
_journal_page_first 11734
_journal_page_last 11743
_journal_paper_doi 10.1021/acs.joc.5b01355
_journal_volume 80
_journal_year 2015
_chemical_formula_sum 'C11 H12 Cl3 N O2'
_chemical_formula_weight 296.57
_space_group_IT_number 56
_space_group_name_Hall '-P 2ab 2ac'
_space_group_name_H-M_alt 'P c c n'
_symmetry_cell_setting orthorhombic
_symmetry_Int_Tables_number 56
_symmetry_space_group_name_Hall '-P 2ab 2ac'
_symmetry_space_group_name_H-M 'P c c n'
_atom_sites_solution_hydrogens geom
_atom_sites_solution_primary dual
_atom_sites_solution_secondary difmap
_audit_creation_date 2015-05-18T13:17:01-00:00
_audit_creation_method 'WinGX routine CIF_UPDATE'
_cell_angle_alpha 90
_cell_angle_beta 90
_cell_angle_gamma 90
_cell_formula_units_Z 8
_cell_length_a 14.3724(17)
_cell_length_b 15.4650(19)
_cell_length_c 11.7888(14)
_cell_measurement_reflns_used 9934
_cell_measurement_temperature 100(2)
_cell_measurement_theta_max 27.23
_cell_measurement_theta_min 2.59
_cell_volume 2620.3(5)
_computing_cell_refinement 'Bruker SAINT'
_computing_data_collection 'Bruker APEX2'
_computing_data_reduction 'Bruker SAINT'
_computing_structure_refinement 'SHELXL-2014/7 (Sheldrick, 2014)'
_computing_structure_solution 'SHELXS-97 (Sheldrick 2008)'
_diffrn_ambient_temperature 100(2)
_diffrn_measured_fraction_theta_full 1
_diffrn_measured_fraction_theta_max 1
_diffrn_measurement_device_type 'Bruker APEX-II CCD'
_diffrn_measurement_method '\w scans'
_diffrn_radiation_monochromator graphite
_diffrn_radiation_source 'fine-focus sealed tube'
_diffrn_radiation_type MoK\a
_diffrn_radiation_wavelength 0.71073
_diffrn_reflns_av_R_equivalents 0.0236
_diffrn_reflns_Laue_measured_fraction_full 1
_diffrn_reflns_Laue_measured_fraction_max 1
_diffrn_reflns_limit_h_max 18
_diffrn_reflns_limit_h_min -18
_diffrn_reflns_limit_k_max 19
_diffrn_reflns_limit_k_min -19
_diffrn_reflns_limit_l_max 15
_diffrn_reflns_limit_l_min -15
_diffrn_reflns_number 29083
_diffrn_reflns_point_group_measured_fraction_full 1
_diffrn_reflns_point_group_measured_fraction_max 1
_diffrn_reflns_theta_full 25.242
_diffrn_reflns_theta_max 27.238
_diffrn_reflns_theta_min 1.934
_exptl_absorpt_coefficient_mu 0.688
_exptl_absorpt_correction_T_max 0.7455
_exptl_absorpt_correction_T_min 0.6796
_exptl_absorpt_correction_type multi-scan
_exptl_absorpt_process_details SADABS
_exptl_crystal_colour colourless
_exptl_crystal_density_diffrn 1.504
_exptl_crystal_description blocky
_exptl_crystal_F_000 1216
_exptl_crystal_size_max 0.48
_exptl_crystal_size_mid 0.38
_exptl_crystal_size_min 0.12
_refine_diff_density_max 0.442
_refine_diff_density_min -0.219
_refine_diff_density_rms 0.047
_refine_ls_extinction_method none
_refine_ls_goodness_of_fit_ref 1.023
_refine_ls_hydrogen_treatment constr
_refine_ls_matrix_type full
_refine_ls_number_parameters 158
_refine_ls_number_reflns 2930
_refine_ls_number_restraints 0
_refine_ls_restrained_S_all 1.023
_refine_ls_R_factor_all 0.024
_refine_ls_R_factor_gt 0.0226
_refine_ls_shift/su_max 0.001
_refine_ls_shift/su_mean 0
_refine_ls_structure_factor_coef Fsqd
_refine_ls_weighting_details 'w=1/[\s^2^(Fo^2^)+(0.0309P)^2^+1.4735P] where P=(Fo^2^+2Fc^2^)/3'
_refine_ls_weighting_scheme calc
_refine_ls_wR_factor_gt 0.0588
_refine_ls_wR_factor_ref 0.0599
_reflns_number_gt 2766
_reflns_number_total 2930
_reflns_threshold_expression 'I > 2\s(I)'
_cod_data_source_file jo5b01355_si_002.cif
_cod_data_source_block 23
_cod_database_code 4036271
_shelx_estimated_absorpt_t_min 0.734
_shelx_estimated_absorpt_t_max 0.922

loop_
_symmetry_equiv_pos_as_xyz
'x, y, z'
'-x+1/2, -y+1/2, z'
'-x, y+1/2, -z+1/2'
'x+1/2, -y, -z+1/2'
'-x, -y, -z'
'x-1/2, y-1/2, -z'
'x, -y-1/2, z-1/2'
'-x-1/2, y, z-1/2'

loop_
_atom_site_label
_atom_site_type_symbol
_atom_site_fract_x
_atom_site_fract_y
_atom_site_fract_z
_atom_site_U_iso_or_equiv
_atom_site_adp_type
_atom_site_occupancy
_atom_site_calc_flag
Cl1 Cl 0.47256(2) 0.74863(2) 0.54446(2) 0.01804(8) Uani 1 d
Cl2 Cl 0.57333(2) 0.76291(2) 0.33330(3) 0.02266(8) Uani 1 d
Cl3 Cl 0.37822(2) 0.80910(2) 0.34419(2) 0.02132(8) Uani 1 d
O1 O 0.51541(5) 0.46664(5) 0.34323(6) 0.01207(16) Uani 1 d
H1 H 0.5316 0.4456 0.4059 0.018 Uiso 1 calc
O2 O 0.42802(5) 0.63560(5) 0.25142(6) 0.01236(16) Uani 1 d
N1 N 0.43662(6) 0.58153(6) 0.42975(8) 0.01061(18) Uani 1 d
C1 C 0.44061(7) 0.64560(7) 0.36337(9) 0.0105(2) Uani 1 d
C2 C 0.42651(7) 0.50410(7) 0.35369(9) 0.0098(2) Uani 1 d
C3 C 0.35784(8) 0.44133(7) 0.40221(9) 0.0122(2) Uani 1 d
H3 H 0.3771 0.4048 0.4626 0.015 Uiso 1 calc
C4 C 0.39861(7) 0.54420(7) 0.23720(9) 0.0097(2) Uani 1 d
C5 C 0.29461(8) 0.54510(7) 0.21505(9) 0.0124(2) Uani 1 d
C6 C 0.27076(8) 0.43463(7) 0.36408(9) 0.0137(2) Uani 1 d
C7 C 0.23859(8) 0.49170(8) 0.27233(10) 0.0148(2) Uani 1 d
H7 H 0.1745 0.4906 0.2527 0.018 Uiso 1 calc
C8 C 0.45156(8) 0.50868(7) 0.13620(9) 0.0136(2) Uani 1 d
H8A H 0.4353 0.5419 0.0682 0.02 Uiso 1 calc
H8B H 0.435 0.4478 0.1248 0.02 Uiso 1 calc
H8C H 0.5186 0.5134 0.1503 0.02 Uiso 1 calc
C9 C 0.46419(8) 0.73753(7) 0.39678(9) 0.0128(2) Uani 1 d
C10 C 0.26018(8) 0.60344(8) 0.12207(10) 0.0192(2) Uani 1 d
H10A H 0.2848 0.5836 0.0491 0.029 Uiso 1 calc
H10B H 0.2812 0.6627 0.1365 0.029 Uiso 1 calc
H10C H 0.192 0.602 0.1201 0.029 Uiso 1 calc
C11 C 0.20216(8) 0.37164(8) 0.41352(11) 0.0212(3) Uani 1 d
H11A H 0.2319 0.3391 0.475 0.032 Uiso 1 calc
H11B H 0.1815 0.3315 0.3544 0.032 Uiso 1 calc
H11C H 0.1484 0.4033 0.4434 0.032 Uiso 1 calc

loop_
_atom_site_aniso_label
_atom_site_aniso_U_11
_atom_site_aniso_U_22
_atom_site_aniso_U_33
_atom_site_aniso_U_23
_atom_site_aniso_U_13
_atom_site_aniso_U_12
Cl1 0.02773(16) 0.01616(14) 0.01022(13) -0.00430(10) -0.00255(10) -0.00022(11)
Cl2 0.02136(15) 0.02106(15) 0.02555(16) -0.00776(11) 0.00778(11) -0.00991(11)
Cl3 0.02816(16) 0.01426(14) 0.02153(15) -0.00050(10) -0.00682(11) 0.00607(11)
O1 0.0101(4) 0.0154(4) 0.0108(4) 0.0016(3) -0.0005(3) 0.0035(3)
O2 0.0190(4) 0.0100(4) 0.0080(3) -0.0001(3) -0.0020(3) -0.0035(3)
N1 0.0101(4) 0.0118(4) 0.0100(4) -0.0015(3) -0.0003(3) 0.0003(3)
C1 0.0097(5) 0.0129(5) 0.0089(5) -0.0017(4) -0.0004(4) -0.0001(4)
C2 0.0096(5) 0.0110(5) 0.0089(5) -0.0008(4) -0.0006(4) 0.0004(4)
C3 0.0149(5) 0.0107(5) 0.0110(5) 0.0018(4) 0.0014(4) 0.0002(4)
C4 0.0114(5) 0.0088(5) 0.0091(5) -0.0001(4) -0.0007(4) -0.0019(4)
C5 0.0119(5) 0.0147(5) 0.0105(5) -0.0012(4) -0.0017(4) 0.0018(4)
C6 0.0135(5) 0.0130(5) 0.0144(5) -0.0005(4) 0.0035(4) -0.0011(4)
C7 0.0104(5) 0.0189(5) 0.0152(5) -0.0005(4) -0.0012(4) -0.0004(4)
C8 0.0151(5) 0.0163(5) 0.0094(5) -0.0013(4) 0.0015(4) 0.0016(4)
C9 0.0150(5) 0.0129(5) 0.0105(5) -0.0011(4) -0.0003(4) 0.0000(4)
C10 0.0155(5) 0.0249(6) 0.0172(5) 0.0068(5) -0.0036(4) 0.0019(5)
C11 0.0169(6) 0.0210(6) 0.0256(6) 0.0052(5) 0.0019(5) -0.0058(5)

loop_
_atom_type_symbol
_atom_type_description
_atom_type_scat_dispersion_real
_atom_type_scat_dispersion_imag
_atom_type_scat_source
C C 0.0033 0.0016 'International Tables Vol C Tables 4.2.6.8 and 6.1.1.4'
H H 0 0 'International Tables Vol C Tables 4.2.6.8 and 6.1.1.4'
N N 0.0061 0.0033 'International Tables Vol C Tables 4.2.6.8 and 6.1.1.4'
O O 0.0106 0.006 'International Tables Vol C Tables 4.2.6.8 and 6.1.1.4'
Cl Cl 0.1484 0.1585 'International Tables Vol C Tables 4.2.6.8 and 6.1.1.4'

loop_
_geom_angle_atom_site_label_1
_geom_angle_atom_site_label_2
_geom_angle_atom_site_label_3
_geom_angle
C2 O1 H1 109.5
C1 O2 C4 105.02(8)
C1 N1 C2 105.05(9)
N1 C1 O2 120.85(10)
N1 C1 C9 125.83(10)
O2 C1 C9 113.24(9)
O1 C2 C3 111.38(9)
O1 C2 N1 106.99(8)
C3 C2 N1 110.62(8)
O1 C2 C4 108.65(8)
C3 C2 C4 115.13(9)
N1 C2 C4 103.50(8)
C6 C3 C2 122.68(10)
C6 C3 H3 118.7
C2 C3 H3 118.7
O2 C4 C8 106.90(8)
O2 C4 C5 106.92(8)
C8 C4 C5 111.26(9)
O2 C4 C2 101.88(8)
C8 C4 C2 114.74(9)
C5 C4 C2 114.11(9)
C7 C5 C10 122.75(10)
C7 C5 C4 120.05(10)
C10 C5 C4 117.08(10)
C3 C6 C7 119.75(10)
C3 C6 C11 122.34(11)
C7 C6 C11 117.90(10)
C5 C7 C6 123.58(10)
C5 C7 H7 118.2
C6 C7 H7 118.2
C4 C8 H8A 109.5
C4 C8 H8B 109.5
H8A C8 H8B 109.5
C4 C8 H8C 109.5
H8A C8 H8C 109.5
H8B C8 H8C 109.5
C1 C9 Cl1 111.45(8)
C1 C9 Cl3 109.85(7)
Cl1 C9 Cl3 109.52(6)
C1 C9 Cl2 107.15(7)
Cl1 C9 Cl2 109.58(6)
Cl3 C9 Cl2 109.24(6)
C5 C10 H10A 109.5
C5 C10 H10B 109.5
H10A C10 H10B 109.5
C5 C10 H10C 109.5
H10A C10 H10C 109.5
H10B C10 H10C 109.5
C6 C11 H11A 109.5
C6 C11 H11B 109.5
H11A C11 H11B 109.5
C6 C11 H11C 109.5
H11A C11 H11C 109.5
H11B C11 H11C 109.5

loop_
_geom_bond_atom_site_label_1
_geom_bond_atom_site_label_2
_geom_bond_distance
Cl1 C9 1.7535(12)
Cl2 C9 1.7818(12)
Cl3 C9 1.7711(11)
O1 C2 1.4083(13)
O1 H1 0.84
O2 C1 1.3410(12)
O2 C4 1.4849(12)
N1 C1 1.2639(14)
N1 C2 1.5029(13)
C1 C9 1.5137(15)
C2 C3 1.4978(14)
C2 C4 1.5592(14)
C3 C6 1.3340(16)
C3 H3 0.95
C4 C8 1.5161(14)
C4 C5 1.5175(15)
C5 C7 1.3365(16)
C5 C10 1.5034(15)
C6 C7 1.4706(16)
C6 C11 1.5035(15)
C7 H7 0.95
C8 H8A 0.98
C8 H8B 0.98
C8 H8C 0.98
C10 H10A 0.98
C10 H10B 0.98
C10 H10C 0.98
C11 H11A 0.98
C11 H11B 0.98
C11 H11C 0.98
